data_1552034
loop_
_publ_author_name
'Jurt, Pascal'
'Salnikov, Oleg'
'Gianetti, Thomas L.'
'Chukanov, Nikita'
'Baker, Matthew G.'
'Le Corre, Gr\'egoire'
'Borger, Jaap E.'
'Verel, Ren\'e'
'Gauthier, S\'ebastien'
'Fuhr, Olaf'
'Kovtunov, Kirill V.'
'Fedorov, Alexey'
'Fenske, Dieter'
'Koptyug, Igor V.'
'Gr\"utzmacher, Hansj\"org'

_publ_section_title
;
 Low-valent Homobimetallic Rh Complexes: Influence of Ligands on the
 Structure and the Intramolecular Reactivity of Rh--H Intermediates
;
_journal_name_full 'Chemical Science'
_journal_paper_doi 10.1039/C9SC02683E
_journal_year 2019
_chemical_formula_moiety 'C63 H59 F3 O3 P3 Rh2 S Si2, C F3 O3 S, 3(C H2 Cl2)'
_chemical_formula_sum 'C67 H65 Cl6 F6 O6 P3 Rh2 S2 Si2'
_chemical_formula_weight 1711.92
_space_group_crystal_system monoclinic
_space_group_IT_number 14
_space_group_name_Hall '-P 2ybc'
_space_group_name_H-M_alt 'P 1 21/c 1'
_symmetry_space_group_name_Hall '-P 2ybc'
_symmetry_space_group_name_H-M 'P 1 21/c 1'
_atom_sites_solution_hydrogens geom
_atom_sites_solution_primary direct
_audit_creation_date 2017-06-08
_audit_creation_method
;
Olex2 1.2
(compiled 2017.03.28 svn.r3405 for OlexSys, GUI svn.r5337)
;
_audit_update_record
;
2019-05-29 deposited with the CCDC.    2019-07-08 downloaded from the CCDC.
;
_cell_angle_alpha 90
_cell_angle_beta 115.129(2)
_cell_angle_gamma 90
_cell_formula_units_Z 4
_cell_length_a 18.6773(5)
_cell_length_b 20.3524(4)
_cell_length_c 21.3813(5)
_cell_measurement_reflns_used 21744
_cell_measurement_temperature 153.15
_cell_measurement_theta_max 63.15
_cell_measurement_theta_min 2.61
_cell_volume 7358.4(3)
_computing_molecular_graphics 'Olex2 (Dolomanov et al., 2009)'
_computing_publication_material 'Olex2 (Dolomanov et al., 2009)'
_computing_structure_refinement 'ShelXL (Sheldrick, 2015)'
_computing_structure_solution 'ShelXS (Sheldrick, 2008)'
_diffrn_ambient_temperature 153.15
_diffrn_detector Pilatus300K
_diffrn_detector_area_resol_mean 5.81
_diffrn_detector_type DECTRIS
_diffrn_measured_fraction_theta_full 0.833
_diffrn_measured_fraction_theta_max 0.946
_diffrn_measurement_device '4-circle goniometer'
_diffrn_measurement_device_type 'Stoe StadiVari'
_diffrn_measurement_method 'rotation method'
_diffrn_radiation_collimation '2.5 mm diameter, monocapillary'
_diffrn_radiation_monochromator 'multilayer optics'
_diffrn_radiation_polarisn_norm 0
_diffrn_radiation_probe x-ray
_diffrn_radiation_type CuK\a
_diffrn_radiation_wavelength 1.54186
_diffrn_reflns_av_R_equivalents 0.0518
_diffrn_reflns_av_unetI/netI 0.0514
_diffrn_reflns_Laue_measured_fraction_full 0.833
_diffrn_reflns_Laue_measured_fraction_max 0.946
_diffrn_reflns_limit_h_max 21
_diffrn_reflns_limit_h_min -19
_diffrn_reflns_limit_k_max 22
_diffrn_reflns_limit_k_min -23
_diffrn_reflns_limit_l_max 9
_diffrn_reflns_limit_l_min -23
_diffrn_reflns_number 26080
_diffrn_reflns_point_group_measured_fraction_full 0.833
_diffrn_reflns_point_group_measured_fraction_max 0.946
_diffrn_reflns_theta_full 67.686
_diffrn_reflns_theta_max 62.491
_diffrn_reflns_theta_min 2.613
_diffrn_source 'Cu Genix 3D'
_diffrn_source_current 1.000
_diffrn_source_power 0.050
_diffrn_source_target Cu
_diffrn_source_type 'microfocus sealed X-ray tube'
_diffrn_source_voltage 50
_exptl_absorpt_coefficient_mu 7.634
_exptl_absorpt_correction_T_max 0.7018
_exptl_absorpt_correction_T_min 0.4114
_exptl_absorpt_correction_type integration
_exptl_absorpt_process_details 'Stoe Xred and LANA'
_exptl_crystal_colour 'orangish red'
_exptl_crystal_colour_modifier orangish
_exptl_crystal_colour_primary red
_exptl_crystal_density_diffrn 1.545
_exptl_crystal_description plank
_exptl_crystal_F_000 3464
_exptl_crystal_size_max 0.12
_exptl_crystal_size_mid 0.08
_exptl_crystal_size_min 0.03
_refine_diff_density_max 1.696
_refine_diff_density_min -0.827
_refine_diff_density_rms 0.126
_refine_ls_extinction_method none
_refine_ls_goodness_of_fit_ref 1.038
_refine_ls_hydrogen_treatment constr
_refine_ls_matrix_type full
_refine_ls_number_parameters 846
_refine_ls_number_reflns 11101
_refine_ls_number_restraints 12
_refine_ls_restrained_S_all 1.042
_refine_ls_R_factor_all 0.0899
_refine_ls_R_factor_gt 0.0652
_refine_ls_shift/su_max 0.000
_refine_ls_shift/su_mean 0.000
_refine_ls_structure_factor_coef Fsqd
_refine_ls_weighting_details 'w=1/[\s^2^(Fo^2^)+(0.1192P)^2^+9.7647P] where P=(Fo^2^+2Fc^2^)/3'
_refine_ls_weighting_scheme calc
_refine_ls_wR_factor_gt 0.1713
_refine_ls_wR_factor_ref 0.1845
_reflns_Friedel_coverage 0.000
_reflns_number_gt 8355
_reflns_number_total 11101
_reflns_threshold_expression 'I > 2\s(I)'
_cod_data_source_file c9sc02683e2.cif
_cod_data_source_block pj3-51
_cod_database_code 1552034
_shelxl_version_number 2014-3
_shelx_space_group_comment
;
The symmetry employed for this shelxl refinement is uniquely defined
by the following loop, which should always be used as a source of
symmetry information in preference to the above space-group names.
They are only intended as comments.
;
_olex2_refinement_description
;
1. Fixed Uiso
 At 1.2 times of:
  All C(H) groups, All C(H,H) groups
 At 1.5 times of:
  All C(H,H,H) groups
2. Restrained distances
 Cl5A-C68A = Cl6A-C68A
 1.76 with sigma of 0.02
 Cl5B-Cl6B
 2.9 with sigma of 0.02
 Cl5B-C68B = Cl6B-C68B
 1.76 with sigma of 0.02
 Cl5A-Cl6A
 2.9 with sigma of 0.02
3. Uiso/Uaniso restraints and constraints
Cl3 \\sim Cl4 \\sim C67: within 1.7A with sigma of 0.04 and sigma for terminal
atoms of 0.08
Uiso(C68B) = Uiso(Cl5B) = Uiso(Cl6B)
Uiso(C68A) = Uiso(Cl5A) = Uiso(Cl6A)
4. Others
 Fixed Sof: Cl5A(0.6) Cl6A(0.6) C68A(0.6) H68A(0.6) H68B(0.6) Cl5B(0.4)
 Cl6B(0.4) C68B(0.4) H68C(0.4) H68D(0.4)
5.a Ternary CH refined with riding coordinates:
 C13(H13)
5.b Secondary CH2 refined with riding coordinates:
 C50(H50A,H50B), C66(H66A,H66B), C67(H67A,H67B), C68A(H68A,H68B), C68B(H68C,
 H68D)
5.c Aromatic/amide H refined with riding coordinates:
 C8(H8), C9(H9), C10(H10), C11(H11), C15(H15), C16(H16), C17(H17), C18(H18),
 C27(H27), C28(H28), C29(H29), C30(H30), C31(H31), C33(H33), C34(H34), C35(H35),
  C36(H36), C37(H37), C39(H39), C40(H40), C41(H41), C42(H42), C43(H43),
 C45(H45), C46(H46), C47(H47), C48(H48), C49(H49), C52(H52), C53(H53), C54(H54),
  C55(H55), C56(H56), C59(H59), C60(H60), C61(H61), C62(H62), C63(H63)
5.d Idealised Me refined as rotating group:
 C1(H1A,H1B,H1C), C2(H2A,H2B,H2C), C3(H3A,H3B,H3C), C23(H23A,H23B,H23C),
 C24(H24A,H24B,H24C), C25(H25A,H25B,H25C)
;
_olex2_submission_special_instructions 'No special instructions were received'

loop_
_space_group_symop_operation_xyz
'x, y, z'
'-x, y+1/2, -z+1/2'
'-x, -y, -z'
'x, -y-1/2, z-1/2'

loop_
_atom_site_label
_atom_site_type_symbol
_atom_site_fract_x
_atom_site_fract_y
_atom_site_fract_z
_atom_site_U_iso_or_equiv
_atom_site_adp_type
_atom_site_occupancy
_atom_site_site_symmetry_order
_atom_site_calc_flag
Rh1 Rh 0.21042(3) 0.33029(2) 0.33562(2) 0.03096(17) Uani 1 1 d
Rh2 Rh 0.07890(3) 0.25632(2) 0.31838(2) 0.03199(17) Uani 1 1 d
S1 S 0.07397(11) 0.38824(8) 0.39461(9) 0.0383(4) Uani 1 1 d
P1 P 0.29901(11) 0.39390(8) 0.31961(9) 0.0340(4) Uani 1 1 d
P2 P 0.29394(11) 0.28061(9) 0.43963(8) 0.0334(4) Uani 1 1 d
P3 P 0.14741(11) 0.19857(8) 0.41747(8) 0.0334(4) Uani 1 1 d
Si1 Si 0.04070(13) 0.10294(10) 0.21092(10) 0.0427(5) Uani 1 1 d
Si2 Si -0.11795(12) 0.31252(11) 0.20982(10) 0.0430(5) Uani 1 1 d
F1 F 0.1221(4) 0.3685(3) 0.5272(2) 0.0727(15) Uani 1 1 d
F2 F -0.0007(4) 0.3943(3) 0.4732(3) 0.0927(19) Uani 1 1 d
F3 F 0.0884(4) 0.4670(3) 0.4944(3) 0.0861(18) Uani 1 1 d
O1 O 0.1564(3) 0.3923(2) 0.4100(2) 0.0457(12) Uani 1 1 d
O2 O 0.0442(3) 0.3203(2) 0.3810(2) 0.0379(11) Uani 1 1 d
O3 O 0.0246(3) 0.4361(3) 0.3495(3) 0.0537(14) Uani 1 1 d
C1 C 0.1100(5) 0.0573(4) 0.1855(4) 0.049(2) Uani 1 1 d
C2 C 0.0110(6) 0.0564(4) 0.2700(4) 0.058(2) Uani 1 1 d
C3 C -0.0461(5) 0.1281(4) 0.1326(4) 0.058(2) Uani 1 1 d
C4 C 0.0930(4) 0.1820(3) 0.2523(3) 0.0355(16) Uani 1 1 d
C5 C 0.1353(4) 0.2291(3) 0.2546(3) 0.0315(15) Uani 1 1 d
C6 C 0.1762(4) 0.2839(3) 0.2406(3) 0.0344(15) Uani 1 1 d
C7 C 0.2337(4) 0.2685(3) 0.2113(3) 0.0338(15) Uani 1 1 d
C8 C 0.2408(4) 0.2039(3) 0.1931(3) 0.0387(16) Uani 1 1 d
C9 C 0.2953(4) 0.1869(4) 0.1680(3) 0.0405(17) Uani 1 1 d
C10 C 0.3436(5) 0.2346(4) 0.1617(4) 0.0415(17) Uani 1 1 d
C11 C 0.3377(4) 0.2982(4) 0.1796(3) 0.0391(17) Uani 1 1 d
C12 C 0.2834(4) 0.3166(3) 0.2047(3) 0.0363(16) Uani 1 1 d
C13 C 0.2809(4) 0.3865(3) 0.2265(3) 0.0336(15) Uani 1 1 d
C14 C 0.2028(4) 0.4197(3) 0.1824(3) 0.0344(15) Uani 1 1 d
C15 C 0.2019(5) 0.4709(3) 0.1386(4) 0.0430(18) Uani 1 1 d
C16 C 0.1313(5) 0.5027(4) 0.0981(4) 0.051(2) Uani 1 1 d
C17 C 0.0612(5) 0.4840(4) 0.0998(4) 0.049(2) Uani 1 1 d
C18 C 0.0621(5) 0.4337(4) 0.1445(4) 0.0434(18) Uani 1 1 d
C19 C 0.1316(4) 0.4004(3) 0.1847(3) 0.0328(15) Uani 1 1 d
C20 C 0.1295(4) 0.3448(3) 0.2294(3) 0.0325(15) Uani 1 1 d
C21 C 0.0552(4) 0.3328(3) 0.2317(3) 0.0357(16) Uani 1 1 d
C22 C -0.0104(4) 0.3202(3) 0.2299(3) 0.0373(16) Uani 1 1 d
C23 C -0.1277(5) 0.2414(4) 0.2601(4) 0.052(2) Uani 1 1 d
C24 C -0.1700(5) 0.2988(5) 0.1151(4) 0.063(2) Uani 1 1 d
C25 C -0.1512(5) 0.3896(4) 0.2347(5) 0.059(2) Uani 1 1 d
C26 C 0.2871(4) 0.4816(3) 0.3306(4) 0.0374(16) Uani 1 1 d
C27 C 0.3138(5) 0.5277(4) 0.2980(4) 0.0457(18) Uani 1 1 d
C28 C 0.3061(5) 0.5948(4) 0.3084(4) 0.053(2) Uani 1 1 d
C29 C 0.2737(5) 0.6151(4) 0.3516(4) 0.051(2) Uani 1 1 d
C30 C 0.2476(5) 0.5696(4) 0.3844(5) 0.056(2) Uani 1 1 d
C31 C 0.2527(5) 0.5024(4) 0.3726(4) 0.0463(19) Uani 1 1 d
C32 C 0.4061(4) 0.3831(3) 0.3690(4) 0.0386(17) Uani 1 1 d
C33 C 0.4464(5) 0.3356(4) 0.3516(4) 0.053(2) Uani 1 1 d
C34 C 0.5275(6) 0.3293(5) 0.3886(5) 0.068(3) Uani 1 1 d
C35 C 0.5692(5) 0.3701(5) 0.4444(4) 0.057(2) Uani 1 1 d
C36 C 0.5273(5) 0.4172(4) 0.4609(5) 0.060(2) Uani 1 1 d
C37 C 0.4470(5) 0.4246(4) 0.4239(4) 0.054(2) Uani 1 1 d
C38 C 0.3635(4) 0.3312(3) 0.5098(3) 0.0371(16) Uani 1 1 d
C39 C 0.4431(5) 0.3168(4) 0.5420(4) 0.0495(19) Uani 1 1 d
C40 C 0.4937(6) 0.3573(5) 0.5950(5) 0.064(2) Uani 1 1 d
C41 C 0.4655(6) 0.4117(5) 0.6146(4) 0.062(2) Uani 1 1 d
C42 C 0.3858(5) 0.4273(4) 0.5818(4) 0.052(2) Uani 1 1 d
C43 C 0.3355(5) 0.3868(4) 0.5308(4) 0.0415(17) Uani 1 1 d
C44 C 0.3522(4) 0.2099(4) 0.4366(4) 0.0398(17) Uani 1 1 d
C45 C 0.3629(5) 0.1990(4) 0.3765(4) 0.050(2) Uani 1 1 d
C46 C 0.4071(6) 0.1459(5) 0.3739(5) 0.062(2) Uani 1 1 d
C47 C 0.4390(6) 0.1032(5) 0.4275(5) 0.066(3) Uani 1 1 d
C48 C 0.4271(5) 0.1127(4) 0.4870(5) 0.055(2) Uani 1 1 d
C49 C 0.3848(4) 0.1663(4) 0.4906(4) 0.0425(18) Uani 1 1 d
C50 C 0.2308(4) 0.2472(3) 0.4785(3) 0.0341(15) Uani 1 1 d
C51 C 0.1869(5) 0.1159(3) 0.4206(4) 0.0404(17) Uani 1 1 d
C52 C 0.2198(4) 0.0968(3) 0.3764(3) 0.0386(16) Uani 1 1 d
C53 C 0.2529(5) 0.0357(4) 0.3814(4) 0.0472(19) Uani 1 1 d
C54 C 0.2550(6) -0.0083(4) 0.4333(5) 0.061(2) Uani 1 1 d
C55 C 0.2246(7) 0.0114(4) 0.4772(5) 0.069(3) Uani 1 1 d
C56 C 0.1896(6) 0.0721(4) 0.4714(4) 0.055(2) Uani 1 1 d
C58 C 0.0803(5) 0.1913(3) 0.4590(3) 0.0377(16) Uani 1 1 d
C59 C 0.1002(5) 0.2131(4) 0.5260(4) 0.0431(18) Uani 1 1 d
C60 C 0.0418(5) 0.2130(4) 0.5505(4) 0.049(2) Uani 1 1 d
C61 C -0.0331(5) 0.1926(4) 0.5109(4) 0.050(2) Uani 1 1 d
C62 C -0.0521(5) 0.1694(4) 0.4449(5) 0.052(2) Uani 1 1 d
C63 C 0.0054(5) 0.1681(4) 0.4194(4) 0.0451(18) Uani 1 1 d
C64 C 0.0701(6) 0.4054(4) 0.4776(4) 0.055(2) Uani 1 1 d

loop_
_atom_site_aniso_label
_atom_site_aniso_U_11
_atom_site_aniso_U_22
_atom_site_aniso_U_33
_atom_site_aniso_U_23
_atom_site_aniso_U_13
_atom_site_aniso_U_12
Rh1 0.0454(3) 0.0311(3) 0.0222(3) -0.00056(19) 0.0199(2) -0.0024(2)
Rh2 0.0452(3) 0.0333(3) 0.0238(3) -0.0003(2) 0.0206(2) -0.0019(2)
S1 0.0531(10) 0.0375(10) 0.0301(9) 0.0008(7) 0.0234(8) 0.0024(8)
P1 0.0497(10) 0.0316(9) 0.0274(9) -0.0026(7) 0.0229(8) -0.0059(8)
P2 0.0462(10) 0.0360(10) 0.0232(9) -0.0002(7) 0.0198(8) 0.0003(8)
P3 0.0502(10) 0.0326(9) 0.0245(9) -0.0001(7) 0.0227(8) -0.0011(8)
Si1 0.0632(13) 0.0407(11) 0.0342(11) -0.0095(8) 0.0305(10) -0.0137(10)
Si2 0.0459(11) 0.0501(12) 0.0376(11) 0.0012(9) 0.0222(10) -0.0007(10)
F1 0.123(5) 0.066(3) 0.035(3) 0.005(2) 0.040(3) 0.019(3)
F2 0.108(5) 0.123(5) 0.086(4) -0.022(4) 0.080(4) -0.008(4)
F3 0.154(6) 0.054(3) 0.066(3) -0.015(3) 0.061(4) 0.006(3)
O1 0.058(3) 0.047(3) 0.036(3) -0.004(2) 0.024(3) -0.008(3)
O2 0.054(3) 0.040(3) 0.032(3) -0.002(2) 0.029(2) -0.001(2)
O3 0.073(4) 0.041(3) 0.044(3) 0.007(2) 0.022(3) 0.010(3)
C1 0.076(6) 0.039(4) 0.047(5) -0.006(3) 0.040(4) -0.004(4)
C2 0.093(7) 0.049(5) 0.047(5) -0.012(4) 0.044(5) -0.027(5)
C3 0.068(6) 0.059(5) 0.043(5) -0.013(4) 0.020(4) -0.012(5)
C4 0.053(4) 0.040(4) 0.019(3) -0.003(3) 0.021(3) 0.002(3)
C5 0.047(4) 0.032(4) 0.022(3) -0.001(3) 0.021(3) 0.000(3)
C6 0.047(4) 0.034(4) 0.024(3) 0.001(3) 0.016(3) 0.003(3)
C7 0.046(4) 0.039(4) 0.022(3) -0.004(3) 0.020(3) -0.005(3)
C8 0.057(4) 0.037(4) 0.030(4) 0.002(3) 0.026(4) 0.004(3)
C9 0.060(5) 0.035(4) 0.032(4) -0.003(3) 0.025(4) 0.005(3)
C10 0.055(4) 0.049(5) 0.032(4) 0.003(3) 0.029(4) 0.009(4)
C11 0.052(4) 0.051(5) 0.023(4) 0.001(3) 0.024(3) -0.008(4)
C12 0.052(4) 0.040(4) 0.022(3) 0.000(3) 0.020(3) -0.001(3)
C13 0.044(4) 0.039(4) 0.026(3) 0.001(3) 0.023(3) -0.007(3)
C14 0.055(4) 0.030(4) 0.028(4) 0.001(3) 0.026(3) -0.001(3)
C15 0.075(5) 0.035(4) 0.036(4) -0.003(3) 0.039(4) -0.008(4)
C16 0.087(6) 0.033(4) 0.043(4) 0.016(3) 0.037(5) 0.020(4)
C17 0.078(6) 0.039(4) 0.038(4) 0.005(3) 0.031(4) 0.010(4)
C18 0.059(5) 0.046(4) 0.030(4) 0.000(3) 0.023(4) 0.004(4)
C19 0.050(4) 0.031(4) 0.019(3) -0.002(3) 0.017(3) -0.002(3)
C20 0.042(4) 0.035(4) 0.025(3) 0.002(3) 0.018(3) -0.003(3)
C21 0.059(5) 0.032(4) 0.026(4) 0.005(3) 0.027(4) 0.000(3)
C22 0.052(4) 0.035(4) 0.024(4) 0.003(3) 0.016(3) 0.000(3)
C23 0.056(5) 0.055(5) 0.052(5) -0.001(4) 0.029(4) -0.008(4)
C24 0.054(5) 0.094(7) 0.045(5) 0.004(5) 0.025(4) 0.005(5)
C25 0.058(5) 0.050(5) 0.074(6) -0.004(4) 0.033(5) 0.003(4)
C26 0.047(4) 0.034(4) 0.033(4) -0.007(3) 0.019(3) -0.004(3)
C27 0.059(5) 0.037(4) 0.047(5) -0.003(3) 0.028(4) -0.003(4)
C28 0.070(5) 0.041(5) 0.047(5) 0.008(4) 0.025(4) -0.009(4)
C29 0.061(5) 0.032(4) 0.058(5) -0.001(4) 0.023(4) 0.000(4)
C30 0.063(5) 0.052(5) 0.067(6) -0.014(4) 0.040(5) -0.003(4)
C31 0.058(5) 0.040(4) 0.052(5) -0.007(3) 0.034(4) -0.004(4)
C32 0.056(4) 0.038(4) 0.033(4) 0.004(3) 0.029(4) -0.001(3)
C33 0.053(5) 0.066(6) 0.035(4) -0.011(4) 0.014(4) 0.004(4)
C34 0.066(6) 0.083(7) 0.056(6) -0.005(5) 0.028(5) 0.018(5)
C35 0.049(5) 0.075(6) 0.046(5) 0.002(4) 0.020(4) -0.002(4)
C36 0.054(5) 0.055(5) 0.053(5) -0.011(4) 0.006(4) -0.013(4)
C37 0.060(5) 0.048(5) 0.047(5) -0.009(4) 0.018(4) -0.001(4)
C38 0.052(4) 0.037(4) 0.024(3) 0.001(3) 0.017(3) -0.008(3)
C39 0.052(5) 0.049(5) 0.047(5) 0.002(4) 0.020(4) -0.001(4)
C40 0.055(5) 0.078(7) 0.052(5) -0.005(5) 0.017(5) -0.007(5)
C41 0.074(6) 0.073(6) 0.040(5) -0.011(4) 0.024(5) -0.027(5)
C42 0.060(5) 0.057(5) 0.035(4) -0.008(4) 0.018(4) -0.019(4)
C43 0.052(4) 0.043(4) 0.030(4) -0.005(3) 0.018(4) -0.009(4)
C44 0.050(4) 0.041(4) 0.039(4) -0.004(3) 0.029(4) 0.001(3)
C45 0.065(5) 0.060(5) 0.036(4) 0.004(4) 0.032(4) 0.006(4)
C46 0.078(6) 0.069(6) 0.056(6) -0.013(5) 0.045(5) 0.006(5)
C47 0.083(6) 0.070(6) 0.063(6) 0.010(5) 0.049(5) 0.030(5)
C48 0.063(5) 0.052(5) 0.056(5) 0.009(4) 0.030(4) 0.016(4)
C49 0.053(4) 0.046(4) 0.037(4) 0.004(3) 0.027(4) 0.011(4)
C50 0.049(4) 0.032(4) 0.023(3) 0.005(3) 0.017(3) 0.006(3)
C51 0.056(4) 0.037(4) 0.030(4) 0.001(3) 0.020(4) 0.004(3)
C52 0.058(4) 0.036(4) 0.026(4) -0.002(3) 0.022(3) -0.001(3)
C53 0.064(5) 0.050(5) 0.035(4) -0.005(3) 0.028(4) 0.004(4)
C54 0.097(7) 0.042(5) 0.061(6) 0.001(4) 0.050(5) 0.015(5)
C55 0.115(8) 0.051(5) 0.060(6) 0.024(4) 0.055(6) 0.023(5)
C56 0.092(6) 0.041(5) 0.051(5) 0.014(4) 0.047(5) 0.017(4)
C58 0.061(5) 0.032(4) 0.029(4) 0.003(3) 0.027(4) -0.004(3)
C59 0.065(5) 0.047(4) 0.030(4) 0.004(3) 0.033(4) 0.004(4)
C60 0.080(6) 0.047(5) 0.032(4) 0.004(3) 0.036(4) 0.005(4)
C61 0.057(5) 0.057(5) 0.052(5) 0.015(4) 0.038(4) 0.011(4)
C62 0.053(5) 0.054(5) 0.062(6) 0.001(4) 0.036(4) -0.011(4)
C63 0.065(5) 0.042(4) 0.040(4) -0.007(3) 0.033(4) -0.007(4)
C64 0.081(6) 0.050(5) 0.044(5) -0.004(4) 0.037(5) 0.004(5)

loop_
_atom_type_symbol
_atom_type_description
_atom_type_scat_dispersion_real
_atom_type_scat_dispersion_imag
_atom_type_scat_source
C C 0.0181 0.0091 'International Tables Vol C Tables 4.2.6.8 and 6.1.1.4'
H H 0.0000 0.0000 'International Tables Vol C Tables 4.2.6.8 and 6.1.1.4'
Cl Cl 0.3639 0.7018 'International Tables Vol C Tables 4.2.6.8 and 6.1.1.4'
F F 0.0727 0.0534 'International Tables Vol C Tables 4.2.6.8 and 6.1.1.4'
O O 0.0492 0.0322 'International Tables Vol C Tables 4.2.6.8 and 6.1.1.4'
P P 0.2955 0.4335 'International Tables Vol C Tables 4.2.6.8 and 6.1.1.4'
Rh Rh 0.0927 3.6045 'International Tables Vol C Tables 4.2.6.8 and 6.1.1.4'
S S 0.3331 0.5567 'International Tables Vol C Tables 4.2.6.8 and 6.1.1.4'
Si Si 0.2541 0.3302 'International Tables Vol C Tables 4.2.6.8 and 6.1.1.4'

loop_
_exptl_crystal_face_index_h
_exptl_crystal_face_index_k
_exptl_crystal_face_index_l
_exptl_crystal_face_perp_dist
4 2 -2 0.0383
-4 2 2 0.0399
-4 -2 1 0.0319
4 -1 -1 0.0292
1 0 4 0.0489
0 0 -4 0.0520

loop_
_geom_angle_atom_site_label_1
_geom_angle_atom_site_label_2
_geom_angle_atom_site_label_3
_geom_angle
P1 Rh1 Rh2 164.92(5)
P1 Rh1 P2 99.08(7)
P2 Rh1 Rh2 95.01(5)
C6 Rh1 Rh2 74.71(19)
C6 Rh1 P1 93.1(2)
C6 Rh1 P2 122.55(19)
C6 Rh1 C20 40.8(3)
C20 Rh1 Rh2 75.40(17)
C20 Rh1 P1 89.58(18)
C20 Rh1 P2 162.13(18)
P3 Rh2 Rh1 92.32(5)
P3 Rh2 C21 158.6(2)
P3 Rh2 C22 166.54(18)
O2 Rh2 Rh1 94.16(13)
O2 Rh2 P3 86.11(13)
O2 Rh2 C4 168.9(2)
O2 Rh2 C21 94.9(2)
O2 Rh2 C22 82.3(2)
C4 Rh2 Rh1 96.88(19)
C4 Rh2 P3 94.04(19)
C4 Rh2 C21 89.0(2)
C4 Rh2 C22 96.0(2)
C5 Rh2 Rh1 64.70(19)
C5 Rh2 P3 103.11(18)
C5 Rh2 O2 156.9(2)
C5 Rh2 C4 33.4(3)
C5 Rh2 C21 68.9(2)
C5 Rh2 C22 90.2(2)
C21 Rh2 Rh1 66.32(19)
C21 Rh2 C22 30.9(3)
C22 Rh2 Rh1 95.37(18)
O1 S1 O2 112.2(3)
O1 S1 C64 104.2(4)
O2 S1 C64 101.7(3)
O3 S1 O1 116.4(3)
O3 S1 O2 115.7(3)
O3 S1 C64 104.3(4)
C13 P1 Rh1 107.7(2)
C26 P1 Rh1 114.1(2)
C26 P1 C13 103.7(3)
C26 P1 C32 101.9(3)
C32 P1 Rh1 122.6(2)
C32 P1 C13 105.2(3)
C38 P2 Rh1 119.5(2)
C38 P2 C50 101.9(3)
C44 P2 Rh1 118.4(2)
C44 P2 C38 104.3(3)
C44 P2 C50 103.3(3)
C50 P2 Rh1 107.1(2)
C50 P3 Rh2 110.7(2)
C51 P3 Rh2 124.6(2)
C51 P3 C50 105.2(3)
C58 P3 Rh2 105.3(2)
C58 P3 C50 104.4(3)
C58 P3 C51 104.9(3)
C1 Si1 C4 106.1(3)
C2 Si1 C1 113.2(4)
C2 Si1 C4 111.3(3)
C3 Si1 C1 109.1(4)
C3 Si1 C2 111.2(4)
C3 Si1 C4 105.6(4)
C23 Si2 C22 107.0(4)
C23 Si2 C24 112.3(4)
C24 Si2 C22 106.0(3)
C25 Si2 C22 108.8(4)
C25 Si2 C23 111.6(4)
C25 Si2 C24 110.9(4)
S1 O2 Rh2 120.2(3)
Si1 C4 Rh2 135.8(4)
C5 C4 Rh2 71.5(4)
C5 C4 Si1 151.2(5)
C4 C5 Rh2 75.2(4)
C4 C5 C6 167.1(7)
C6 C5 Rh2 112.4(4)
C5 C6 Rh1 96.7(4)
C5 C6 C7 117.4(6)
C5 C6 C20 110.6(6)
C7 C6 Rh1 122.0(5)
C20 C6 Rh1 72.1(4)
C20 C6 C7 126.3(6)
C8 C7 C6 119.2(6)
C8 C7 C12 119.3(6)
C12 C7 C6 121.5(6)
C9 C8 C7 121.1(7)
C10 C9 C8 119.1(7)
C11 C10 C9 120.5(6)
C10 C11 C12 121.6(7)
C7 C12 C13 121.5(6)
C11 C12 C7 118.4(6)
C11 C12 C13 120.0(6)
C12 C13 P1 112.9(4)
C12 C13 C14 112.2(6)
C14 C13 P1 108.3(4)
C15 C14 C13 118.9(6)
C15 C14 C19 119.3(7)
C19 C14 C13 121.8(6)
C16 C15 C14 120.2(7)
C17 C16 C15 120.9(7)
C16 C17 C18 119.0(8)
C19 C18 C17 121.2(7)
C14 C19 C20 121.1(6)
C18 C19 C14 119.3(6)
C18 C19 C20 119.6(6)
C6 C20 Rh1 67.1(4)
C6 C20 C19 124.5(6)
C19 C20 Rh1 125.7(5)
C21 C20 Rh1 101.4(4)
C21 C20 C6 111.5(6)
C21 C20 C19 116.2(6)
C20 C21 Rh2 106.5(5)
C22 C21 Rh2 74.7(4)
C22 C21 C20 175.9(7)
Si2 C22 Rh2 118.0(3)
C21 C22 Rh2 74.3(5)
C21 C22 Si2 167.6(6)
C27 C26 P1 120.6(5)
C31 C26 P1 120.0(6)
C31 C26 C27 119.4(7)
C26 C27 C28 119.8(7)
C29 C28 C27 120.5(7)
C28 C29 C30 120.0(7)
C29 C30 C31 120.0(7)
C26 C31 C30 120.2(7)
C33 C32 P1 121.2(6)
C33 C32 C37 119.5(7)
C37 C32 P1 119.3(6)
C32 C33 C34 120.3(8)
C33 C34 C35 120.8(8)
C36 C35 C34 117.7(8)
C35 C36 C37 122.0(8)
C36 C37 C32 119.7(8)
C39 C38 P2 121.9(6)
C39 C38 C43 118.9(7)
C43 C38 P2 119.1(6)
C38 C39 C40 119.6(8)
C41 C40 C39 120.7(9)
C40 C41 C42 120.1(8)
C43 C42 C41 119.4(8)
C42 C43 C38 121.2(8)
C45 C44 P2 118.5(6)
C49 C44 P2 122.6(5)
C49 C44 C45 118.9(7)
C46 C45 C44 118.8(8)
C47 C46 C45 121.7(8)
C46 C47 C48 120.0(8)
C49 C48 C47 118.7(8)
C48 C49 C44 121.9(7)
P2 C50 P3 113.0(3)
C52 C51 P3 121.6(5)
C52 C51 C56 118.3(7)
C56 C51 P3 120.0(5)
C53 C52 C51 121.2(7)
C52 C53 C54 119.8(7)
C55 C54 C53 118.6(8)
C54 C55 C56 121.9(8)
C55 C56 C51 120.3(7)
C59 C58 P3 122.6(6)
C63 C58 P3 117.2(5)
C63 C58 C59 120.0(7)
C58 C59 C60 118.4(8)
C61 C60 C59 122.0(7)
C60 C61 C62 119.5(7)
C61 C62 C63 119.8(8)
C58 C63 C62 120.2(7)
F1 C64 S1 110.4(6)
F2 C64 S1 110.5(6)
F2 C64 F1 109.7(7)
F2 C64 F3 108.9(8)
F3 C64 S1 109.5(6)
F3 C64 F1 107.8(7)

loop_
_geom_bond_atom_site_label_1
_geom_bond_atom_site_label_2
_geom_bond_distance
Rh1 Rh2 2.7691(7)
Rh1 P1 2.2385(17)
Rh1 P2 2.3357(18)
Rh1 C6 2.080(6)
Rh1 C20 2.148(7)
Rh2 P3 2.2813(18)
Rh2 O2 2.155(4)
Rh2 C4 2.162(6)
Rh2 C5 2.121(6)
Rh2 C21 2.314(6)
Rh2 C22 2.318(7)
S1 O1 1.434(5)
S1 O2 1.473(5)
S1 O3 1.404(5)
S1 C64 1.840(8)
P1 C13 1.879(6)
P1 C26 1.827(7)
P1 C32 1.836(8)
P2 C38 1.830(7)
P2 C44 1.822(7)
P2 C50 1.837(7)
P3 C50 1.839(7)
P3 C51 1.827(7)
P3 C58 1.824(7)
Si1 C1 1.852(8)
Si1 C2 1.843(7)
Si1 C3 1.842(9)
Si1 C4 1.895(7)
Si2 C22 1.874(8)
Si2 C23 1.857(8)
Si2 C24 1.858(9)
Si2 C25 1.847(8)
C4 C5 1.230(9)
C5 C6 1.454(10)
C6 C7 1.489(9)
C6 C20 1.475(10)
C7 C8 1.393(10)
C7 C12 1.398(10)
C8 C9 1.381(10)
C9 C10 1.371(10)
C10 C11 1.368(10)
C11 C12 1.386(10)
C12 C13 1.503(10)
C13 C14 1.518(10)
C14 C15 1.396(9)
C14 C19 1.408(9)
C15 C16 1.393(11)
C16 C17 1.379(12)
C17 C18 1.396(10)
C18 C19 1.391(10)
C19 C20 1.492(9)
C20 C21 1.432(9)
C21 C22 1.235(10)
C26 C27 1.383(10)
C26 C31 1.375(10)
C27 C28 1.401(11)
C28 C29 1.365(12)
C29 C30 1.371(12)
C30 C31 1.402(11)
C32 C33 1.371(11)
C32 C37 1.383(11)
C33 C34 1.385(13)
C34 C35 1.389(13)
C35 C36 1.374(12)
C36 C37 1.376(12)
C38 C39 1.378(11)
C38 C43 1.396(10)
C39 C40 1.396(12)
C40 C41 1.367(13)
C41 C42 1.385(13)
C42 C43 1.372(10)
C44 C45 1.401(10)
C44 C49 1.376(10)
C45 C46 1.374(12)
C46 C47 1.358(13)
C47 C48 1.394(12)
C48 C49 1.369(11)
C51 C52 1.385(10)
C51 C56 1.388(10)
C52 C53 1.371(10)
C53 C54 1.413(11)
C54 C55 1.349(12)
C55 C56 1.379(12)
C58 C59 1.391(10)
C58 C63 1.375(11)
C59 C60 1.396(10)
C60 C61 1.355(12)
C61 C62 1.384(12)
C62 C63 1.397(10)
C64 F1 1.325(10)
C64 F2 1.305(11)
C64 F3 1.310(10)
